data_7038385
loop_
_publ_author_name
'Simler, Thomas'
'Braunstein, Pierre'
'Danopoulos, Andreas A.'

_publ_section_title
;
 Coinage metal complexes with bridging hybrid phosphine-NHC ligands:
 synthesis of di- and tetra-nuclear complexes.
;
_journal_issue 12
_journal_name_full 'Dalton transactions (Cambridge, England : 2003)'
_journal_page_first 5122
_journal_page_last 5139
_journal_paper_doi 10.1039/c6dt00275g
_journal_volume 45
_journal_year 2016
_chemical_formula_moiety 'C22 H35 Au2 Cl2 N2 P'
_chemical_formula_sum 'C22 H35 Au2 Cl2 N2 P'
_chemical_formula_weight 823.32
_chemical_name_systematic
;
 ?
;
_space_group_crystal_system triclinic
_space_group_IT_number 2
_space_group_name_Hall '-P 1'
_space_group_name_H-M_alt 'P -1'
_symmetry_space_group_name_Hall '-P 1'
_symmetry_space_group_name_H-M 'P -1'
_atom_sites_solution_hydrogens geom
_audit_creation_method SHELXL-2013
_audit_update_record
;
2016-01-06 deposited with the CCDC.
2016-02-11 downloaded from the CCDC.
;
_cell_angle_alpha 112.0670(10)
_cell_angle_beta 95.9000(10)
_cell_angle_gamma 97.7430(10)
_cell_formula_units_Z 2
_cell_length_a 9.8610(4)
_cell_length_b 10.6359(5)
_cell_length_c 13.6462(6)
_cell_measurement_reflns_used 9954
_cell_measurement_temperature 173(2)
_cell_measurement_theta_max 31.14
_cell_measurement_theta_min 2.69
_cell_volume 1295.81(10)
_computing_cell_refinement 'Bruker SAINT'
_computing_data_collection 'Bruker APEX2'
_computing_data_reduction 'Bruker SAINT'
_computing_molecular_graphics 'Bruker SHELXTL'
_computing_publication_material 'Bruker SHELXTL'
_computing_structure_refinement 'SHELXL-2013 (Sheldrick, 2013)'
_computing_structure_solution 'SHELXS-2013 (Sheldrick, 2013)'
_diffrn_ambient_temperature 173(2)
_diffrn_measured_fraction_theta_full 1.000
_diffrn_measured_fraction_theta_max 0.990
_diffrn_measurement_device_type 'Bruker APEX-II CCD'
_diffrn_measurement_method '\f and \w scans'
_diffrn_radiation_monochromator triumph
_diffrn_radiation_type MoK\a
_diffrn_radiation_wavelength 0.71073
_diffrn_reflns_av_R_equivalents 0.0266
_diffrn_reflns_av_unetI/netI 0.0321
_diffrn_reflns_Laue_measured_fraction_full 1.000
_diffrn_reflns_Laue_measured_fraction_max 0.990
_diffrn_reflns_limit_h_max 14
_diffrn_reflns_limit_h_min -14
_diffrn_reflns_limit_k_max 15
_diffrn_reflns_limit_k_min -15
_diffrn_reflns_limit_l_max 18
_diffrn_reflns_limit_l_min -19
_diffrn_reflns_number 23332
_diffrn_reflns_point_group_measured_fraction_full 1.000
_diffrn_reflns_point_group_measured_fraction_max 0.990
_diffrn_reflns_theta_full 25.242
_diffrn_reflns_theta_max 31.150
_diffrn_reflns_theta_min 1.633
_diffrn_source 'sealed tube'
_exptl_absorpt_coefficient_mu 11.588
_exptl_absorpt_correction_T_max 0.7462
_exptl_absorpt_correction_T_min 0.4296
_exptl_absorpt_correction_type multi-scan
_exptl_absorpt_process_details sadabs
_exptl_crystal_colour colourless
_exptl_crystal_density_diffrn 2.110
_exptl_crystal_description prism
_exptl_crystal_F_000 776
_exptl_crystal_size_max 0.240
_exptl_crystal_size_mid 0.150
_exptl_crystal_size_min 0.080
_refine_diff_density_max 2.939
_refine_diff_density_min -1.111
_refine_diff_density_rms 0.199
_refine_ls_extinction_method none
_refine_ls_goodness_of_fit_ref 1.044
_refine_ls_hydrogen_treatment constr
_refine_ls_matrix_type full
_refine_ls_number_parameters 269
_refine_ls_number_reflns 8314
_refine_ls_number_restraints 0
_refine_ls_restrained_S_all 1.044
_refine_ls_R_factor_all 0.0453
_refine_ls_R_factor_gt 0.0322
_refine_ls_shift/su_max 0.001
_refine_ls_shift/su_mean 0.000
_refine_ls_structure_factor_coef Fsqd
_refine_ls_weighting_details 'w=1/[\s^2^(Fo^2^)+(0.0438P)^2^+5.2828P] where P=(Fo^2^+2Fc^2^)/3'
_refine_ls_weighting_scheme calc
_refine_ls_wR_factor_gt 0.0848
_refine_ls_wR_factor_ref 0.0905
_reflns_Friedel_coverage 0.000
_reflns_number_gt 6769
_reflns_number_total 8314
_reflns_threshold_expression 'I > 2\s(I)'
_cod_data_source_file c6dt00275g2.cif
_cod_data_source_block pbts141014
_cod_depositor_comments 'Adding full bibliography for 7038380--7038388.cif.'
_cod_database_code 7038385
_shelx_space_group_comment
;
The symmetry employed for this shelxl refinement is uniquely defined
by the following loop, which should always be used as a source of
symmetry information in preference to the above space-group names.
They are only intended as comments.
;
_shelx_estimated_absorpt_t_min 0.167
_shelx_estimated_absorpt_t_max 0.457
_shelxl_version_number 2013-4

loop_
_space_group_symop_operation_xyz
'x, y, z'
'-x, -y, -z'

loop_
_atom_site_label
_atom_site_type_symbol
_atom_site_fract_x
_atom_site_fract_y
_atom_site_fract_z
_atom_site_U_iso_or_equiv
_atom_site_adp_type
_atom_site_occupancy
_atom_site_site_symmetry_order
_atom_site_calc_flag
_atom_site_refinement_flags_posn
_atom_site_refinement_flags_adp
C1 C 0.8608(6) 0.8143(5) 0.4391(4) 0.0246(9) Uani 1 1 d . .
C2 C 1.0813(6) 0.8170(6) 0.4084(5) 0.0324(11) Uani 1 1 d . .
H2 H 1.1786 0.8203 0.4198 0.039 Uiso 1 1 calc R U
C3 C 1.0034(6) 0.8056(6) 0.3176(5) 0.0306(11) Uani 1 1 d . .
H3 H 1.0353 0.8003 0.2531 0.037 Uiso 1 1 calc R U
C4 C 1.0394(6) 0.8301(6) 0.5904(4) 0.0296(11) Uani 1 1 d . .
H4A H 0.9637 0.8518 0.6329 0.036 Uiso 1 1 calc R U
H4B H 1.1207 0.9058 0.6264 0.036 Uiso 1 1 calc R U
C5 C 1.0773(6) 0.6961(6) 0.5881(4) 0.0295(11) Uani 1 1 d . .
H5A H 0.9929 0.6230 0.5601 0.035 Uiso 1 1 calc R U
H5B H 1.1443 0.6687 0.5382 0.035 Uiso 1 1 calc R U
C6 C 1.1401(6) 0.7054(7) 0.6970(5) 0.0359(13) Uani 1 1 d . .
H6A H 1.0773 0.7412 0.7488 0.043 Uiso 1 1 calc R U
H6B H 1.2296 0.7715 0.7220 0.043 Uiso 1 1 calc R U
C7 C 1.1644(8) 0.5656(9) 0.6941(6) 0.0499(17) Uani 1 1 d . .
H7A H 1.0751 0.5019 0.6749 0.075 Uiso 1 1 calc R U
H7B H 1.2102 0.5769 0.7649 0.075 Uiso 1 1 calc R U
H7C H 1.2234 0.5280 0.6407 0.075 Uiso 1 1 calc R U
C8 C 0.7519(5) 0.7966(5) 0.2608(4) 0.0241(9) Uani 1 1 d . .
C9 C 0.6551(5) 0.8811(5) 0.2952(4) 0.0250(10) Uani 1 1 d . .
H9 H 0.6666 0.9440 0.3679 0.030 Uiso 1 1 calc R U
C10 C 0.5425(6) 0.8723(6) 0.2223(4) 0.0287(10) Uani 1 1 d . .
H10 H 0.4741 0.9266 0.2456 0.034 Uiso 1 1 calc R U
C11 C 0.5289(5) 0.7845(6) 0.1154(4) 0.0268(10) Uani 1 1 d . .
H11 H 0.4504 0.7784 0.0661 0.032 Uiso 1 1 calc R U
C12 C 0.6290(5) 0.7053(5) 0.0795(4) 0.0236(9) Uani 1 1 d . .
C13 C 0.7398(5) 0.7085(5) 0.1534(4) 0.0226(9) Uani 1 1 d . .
H13 H 0.8061 0.6512 0.1308 0.027 Uiso 1 1 calc R U
C14 C 0.6133(5) 0.6140(5) -0.0385(4) 0.0252(10) Uani 1 1 d . .
H14A H 0.5167 0.6047 -0.0724 0.030 Uiso 1 1 calc R U
H14B H 0.6269 0.5208 -0.0450 0.030 Uiso 1 1 calc R U
C15 C 0.7135(6) 0.8533(5) -0.0980(4) 0.0252(10) Uani 1 1 d . .
C16 C 0.7829(7) 0.9504(5) 0.0174(4) 0.0320(12) Uani 1 1 d . .
H16A H 0.7714 1.0451 0.0302 0.048 Uiso 1 1 calc R U
H16B H 0.8820 0.9470 0.0268 0.048 Uiso 1 1 calc R U
H16C H 0.7393 0.9208 0.0685 0.048 Uiso 1 1 calc R U
C17 C 0.5633(7) 0.8699(6) -0.1170(5) 0.0361(13) Uani 1 1 d . .
H17A H 0.5113 0.8404 -0.0695 0.054 Uiso 1 1 calc R U
H17B H 0.5217 0.8130 -0.1919 0.054 Uiso 1 1 calc R U
H17C H 0.5604 0.9670 -0.1019 0.054 Uiso 1 1 calc R U
C18 C 0.7960(7) 0.8969(6) -0.1743(5) 0.0386(14) Uani 1 1 d . .
H18A H 0.7445 0.8515 -0.2477 0.058 Uiso 1 1 calc R U
H18B H 0.8868 0.8693 -0.1718 0.058 Uiso 1 1 calc R U
H18C H 0.8090 0.9973 -0.1517 0.058 Uiso 1 1 calc R U
C19 C 0.6679(5) 0.5408(5) -0.2551(4) 0.0229(9) Uani 1 1 d . .
C20 C 0.5182(7) 0.5389(8) -0.2970(6) 0.056(2) Uani 1 1 d . .
H20A H 0.4868 0.4604 -0.3660 0.084 Uiso 1 1 calc R U
H20B H 0.5121 0.6250 -0.3063 0.084 Uiso 1 1 calc R U
H20C H 0.4592 0.5300 -0.2455 0.084 Uiso 1 1 calc R U
C21 C 0.7589(8) 0.5634(7) -0.3335(5) 0.0446(16) Uani 1 1 d . .
H21A H 0.8569 0.5834 -0.3012 0.067 Uiso 1 1 calc R U
H21B H 0.7370 0.6414 -0.3497 0.067 Uiso 1 1 calc R U
H21C H 0.7411 0.4800 -0.3999 0.067 Uiso 1 1 calc R U
C22 C 0.6793(9) 0.4011(6) -0.2524(5) 0.0487(18) Uani 1 1 d . .
H22A H 0.6075 0.3752 -0.2152 0.073 Uiso 1 1 calc R U
H22B H 0.7711 0.4065 -0.2143 0.073 Uiso 1 1 calc R U
H22C H 0.6665 0.3316 -0.3259 0.073 Uiso 1 1 calc R U
N1 N 0.9943(5) 0.8230(5) 0.4816(3) 0.0258(9) Uani 1 1 d . .
N2 N 0.8672(5) 0.8030(5) 0.3362(3) 0.0251(8) Uani 1 1 d . .
P1 P 0.73231(12) 0.67320(12) -0.11536(9) 0.0187(2) Uani 1 1 d . .
Cl1 Cl 0.48061(12) 0.80445(13) 0.56779(9) 0.0254(2) Uani 1 1 d . .
Cl2 Cl 1.17617(12) 0.66276(15) 0.00974(13) 0.0349(3) Uani 1 1 d . .
Au1 Au 0.68924(2) 0.81032(2) 0.50307(2) 0.02436(6) Uani 1 1 d . .
Au2 Au 0.95097(2) 0.66638(2) -0.05744(2) 0.02667(6) Uani 1 1 d . .

loop_
_atom_site_aniso_label
_atom_site_aniso_U_11
_atom_site_aniso_U_22
_atom_site_aniso_U_33
_atom_site_aniso_U_23
_atom_site_aniso_U_13
_atom_site_aniso_U_12
C1 0.032(2) 0.018(2) 0.022(2) 0.0068(17) 0.0012(18) 0.0055(19)
C2 0.029(3) 0.033(3) 0.034(3) 0.012(2) 0.005(2) 0.004(2)
C3 0.028(3) 0.037(3) 0.034(3) 0.018(2) 0.013(2) 0.010(2)
C4 0.032(3) 0.028(3) 0.026(2) 0.009(2) -0.002(2) 0.004(2)
C5 0.028(2) 0.032(3) 0.028(2) 0.011(2) 0.002(2) 0.008(2)
C6 0.027(3) 0.047(4) 0.034(3) 0.018(3) 0.000(2) 0.007(2)
C7 0.044(4) 0.067(5) 0.058(4) 0.042(4) 0.006(3) 0.025(3)
C8 0.027(2) 0.023(2) 0.024(2) 0.0116(18) 0.0057(18) 0.0054(18)
C9 0.027(2) 0.026(2) 0.024(2) 0.0104(19) 0.0079(18) 0.0053(19)
C10 0.029(2) 0.029(3) 0.034(3) 0.015(2) 0.012(2) 0.009(2)
C11 0.024(2) 0.032(3) 0.026(2) 0.014(2) 0.0056(19) 0.004(2)
C12 0.031(2) 0.020(2) 0.021(2) 0.0105(17) 0.0047(18) 0.0027(18)
C13 0.026(2) 0.024(2) 0.023(2) 0.0125(18) 0.0081(18) 0.0067(18)
C14 0.027(2) 0.023(2) 0.024(2) 0.0094(18) 0.0049(18) -0.0034(18)
C15 0.035(3) 0.018(2) 0.024(2) 0.0094(18) 0.0057(19) 0.0056(19)
C16 0.048(3) 0.018(2) 0.025(2) 0.0064(19) 0.002(2) -0.003(2)
C17 0.043(3) 0.032(3) 0.036(3) 0.014(2) 0.005(2) 0.017(3)
C18 0.060(4) 0.031(3) 0.033(3) 0.019(2) 0.019(3) 0.007(3)
C19 0.021(2) 0.022(2) 0.021(2) 0.0039(17) 0.0031(17) 0.0018(17)
C20 0.037(3) 0.060(5) 0.037(3) -0.016(3) -0.013(3) 0.016(3)
C21 0.056(4) 0.043(4) 0.025(3) 0.007(2) 0.011(3) -0.005(3)
C22 0.088(6) 0.023(3) 0.030(3) 0.006(2) 0.007(3) 0.009(3)
N1 0.029(2) 0.024(2) 0.0237(19) 0.0089(16) 0.0012(16) 0.0071(17)
N2 0.027(2) 0.027(2) 0.0243(19) 0.0118(17) 0.0046(16) 0.0071(17)
P1 0.0196(5) 0.0174(5) 0.0187(5) 0.0078(4) 0.0017(4) 0.0017(4)
Cl1 0.0264(5) 0.0328(6) 0.0160(4) 0.0059(4) 0.0105(4) 0.0079(5)
Cl2 0.0126(5) 0.0356(7) 0.0600(9) 0.0300(6) -0.0162(5) -0.0005(4)
Au1 0.02992(10) 0.02417(10) 0.01764(8) 0.00648(7) 0.00463(7) 0.00550(7)
Au2 0.02132(9) 0.02901(11) 0.03042(10) 0.01564(8) -0.00327(7) 0.00135(7)

loop_
_atom_type_symbol
_atom_type_description
_atom_type_scat_dispersion_real
_atom_type_scat_dispersion_imag
_atom_type_scat_source
C C 0.0033 0.0016 'International Tables Vol C Tables 4.2.6.8 and 6.1.1.4'
H H 0.0000 0.0000 'International Tables Vol C Tables 4.2.6.8 and 6.1.1.4'
N N 0.0061 0.0033 'International Tables Vol C Tables 4.2.6.8 and 6.1.1.4'
P P 0.1023 0.0942 'International Tables Vol C Tables 4.2.6.8 and 6.1.1.4'
Cl Cl 0.1484 0.1585 'International Tables Vol C Tables 4.2.6.8 and 6.1.1.4'
Au Au -2.0133 8.8022 'International Tables Vol C Tables 4.2.6.8 and 6.1.1.4'

loop_
_geom_angle_atom_site_label_1
_geom_angle_atom_site_label_2
_geom_angle_atom_site_label_3
_geom_angle
N1 C1 N2 104.3(4)
N1 C1 Au1 130.0(4)
N2 C1 Au1 125.6(4)
C3 C2 N1 107.3(5)
C3 C2 H2 126.3
N1 C2 H2 126.3
C2 C3 N2 106.9(5)
C2 C3 H3 126.6
N2 C3 H3 126.6
N1 C4 C5 111.9(4)
N1 C4 H4A 109.2
C5 C4 H4A 109.2
N1 C4 H4B 109.2
C5 C4 H4B 109.2
H4A C4 H4B 107.9
C6 C5 C4 113.2(5)
C6 C5 H5A 108.9
C4 C5 H5A 108.9
C6 C5 H5B 108.9
C4 C5 H5B 108.9
H5A C5 H5B 107.8
C5 C6 C7 112.0(5)
C5 C6 H6A 109.2
C7 C6 H6A 109.2
C5 C6 H6B 109.2
C7 C6 H6B 109.2
H6A C6 H6B 107.9
C6 C7 H7A 109.5
C6 C7 H7B 109.5
H7A C7 H7B 109.5
C6 C7 H7C 109.5
H7A C7 H7C 109.5
H7B C7 H7C 109.5
C13 C8 C9 121.0(5)
C13 C8 N2 119.4(4)
C9 C8 N2 119.6(4)
C10 C9 C8 119.2(5)
C10 C9 H9 120.4
C8 C9 H9 120.4
C9 C10 C11 120.4(5)
C9 C10 H10 119.8
C11 C10 H10 119.8
C10 C11 C12 120.7(5)
C10 C11 H11 119.7
C12 C11 H11 119.7
C11 C12 C13 119.4(5)
C11 C12 C14 119.3(5)
C13 C12 C14 121.3(5)
C8 C13 C12 119.3(4)
C8 C13 H13 120.4
C12 C13 H13 120.4
C12 C14 P1 116.2(3)
C12 C14 H14A 108.2
P1 C14 H14A 108.2
C12 C14 H14B 108.2
P1 C14 H14B 108.2
H14A C14 H14B 107.4
C17 C15 C16 109.8(5)
C17 C15 C18 109.9(5)
C16 C15 C18 106.8(5)
C17 C15 P1 113.5(4)
C16 C15 P1 107.3(4)
C18 C15 P1 109.3(4)
C15 C16 H16A 109.5
C15 C16 H16B 109.5
H16A C16 H16B 109.5
C15 C16 H16C 109.5
H16A C16 H16C 109.5
H16B C16 H16C 109.5
C15 C17 H17A 109.5
C15 C17 H17B 109.5
H17A C17 H17B 109.5
C15 C17 H17C 109.5
H17A C17 H17C 109.5
H17B C17 H17C 109.5
C15 C18 H18A 109.5
C15 C18 H18B 109.5
H18A C18 H18B 109.5
C15 C18 H18C 109.5
H18A C18 H18C 109.5
H18B C18 H18C 109.5
C22 C19 C20 109.1(6)
C22 C19 C21 107.9(5)
C20 C19 C21 108.4(6)
C22 C19 P1 106.8(4)
C20 C19 P1 113.3(4)
C21 C19 P1 111.1(4)
C19 C20 H20A 109.5
C19 C20 H20B 109.5
H20A C20 H20B 109.5
C19 C20 H20C 109.5
H20A C20 H20C 109.5
H20B C20 H20C 109.5
C19 C21 H21A 109.5
C19 C21 H21B 109.5
H21A C21 H21B 109.5
C19 C21 H21C 109.5
H21A C21 H21C 109.5
H21B C21 H21C 109.5
C19 C22 H22A 109.5
C19 C22 H22B 109.5
H22A C22 H22B 109.5
C19 C22 H22C 109.5
H22A C22 H22C 109.5
H22B C22 H22C 109.5
C1 N1 C2 111.3(4)
C1 N1 C4 124.6(4)
C2 N1 C4 124.0(5)
C1 N2 C3 110.2(4)
C1 N2 C8 124.9(4)
C3 N2 C8 124.8(4)
C14 P1 C19 101.7(2)
C14 P1 C15 108.5(2)
C19 P1 C15 113.9(2)
C14 P1 Au2 109.84(18)
C19 P1 Au2 111.38(16)
C15 P1 Au2 111.04(17)
C1 Au1 Cl1 176.39(15)
P1 Au2 Cl2 177.69(5)

loop_
_geom_bond_atom_site_label_1
_geom_bond_atom_site_label_2
_geom_bond_distance
C1 N1 1.359(7)
C1 N2 1.373(6)
C1 Au1 1.985(5)
C2 C3 1.344(8)
C2 N1 1.371(7)
C2 H2 0.9500
C3 N2 1.391(7)
C3 H3 0.9500
C4 N1 1.477(7)
C4 C5 1.512(8)
C4 H4A 0.9900
C4 H4B 0.9900
C5 C6 1.511(8)
C5 H5A 0.9900
C5 H5B 0.9900
C6 C7 1.525(10)
C6 H6A 0.9900
C6 H6B 0.9900
C7 H7A 0.9800
C7 H7B 0.9800
C7 H7C 0.9800
C8 C13 1.393(7)
C8 C9 1.395(7)
C8 N2 1.429(7)
C9 C10 1.380(8)
C9 H9 0.9500
C10 C11 1.386(7)
C10 H10 0.9500
C11 C12 1.393(7)
C11 H11 0.9500
C12 C13 1.396(7)
C12 C14 1.514(7)
C13 H13 0.9500
C14 P1 1.850(5)
C14 H14A 0.9900
C14 H14B 0.9900
C15 C17 1.522(8)
C15 C16 1.543(7)
C15 C18 1.548(7)
C15 P1 1.877(5)
C16 H16A 0.9800
C16 H16B 0.9800
C16 H16C 0.9800
C17 H17A 0.9800
C17 H17B 0.9800
C17 H17C 0.9800
C18 H18A 0.9800
C18 H18B 0.9800
C18 H18C 0.9800
C19 C22 1.518(8)
C19 C20 1.522(8)
C19 C21 1.530(8)
C19 P1 1.875(5)
C20 H20A 0.9800
C20 H20B 0.9800
C20 H20C 0.9800
C21 H21A 0.9800
C21 H21B 0.9800
C21 H21C 0.9800
C22 H22A 0.9800
C22 H22B 0.9800
C22 H22C 0.9800
P1 Au2 2.2392(12)
Cl1 Au1 2.3231(11)
Cl2 Au2 2.3248(11)

loop_
_geom_torsion_atom_site_label_1
_geom_torsion_atom_site_label_2
_geom_torsion_atom_site_label_3
_geom_torsion_atom_site_label_4
_geom_torsion
N1 C2 C3 N2 -0.7(7)
N1 C4 C5 C6 173.1(5)
C4 C5 C6 C7 174.5(5)
C13 C8 C9 C10 2.9(8)
N2 C8 C9 C10 -178.7(5)
C8 C9 C10 C11 -2.6(8)
C9 C10 C11 C12 -0.8(8)
C10 C11 C12 C13 3.8(8)
C10 C11 C12 C14 -178.0(5)
C9 C8 C13 C12 0.1(8)
N2 C8 C13 C12 -178.2(5)
C11 C12 C13 C8 -3.5(7)
C14 C12 C13 C8 178.4(4)
C11 C12 C14 P1 106.8(5)
C13 C12 C14 P1 -75.1(6)
N2 C1 N1 C2 -0.2(6)
Au1 C1 N1 C2 177.5(4)
N2 C1 N1 C4 -177.0(5)
Au1 C1 N1 C4 0.7(8)
C3 C2 N1 C1 0.6(7)
C3 C2 N1 C4 177.4(5)
C5 C4 N1 C1 106.6(6)
C5 C4 N1 C2 -69.8(7)
N1 C1 N2 C3 -0.3(6)
Au1 C1 N2 C3 -178.1(4)
N1 C1 N2 C8 -177.3(5)
Au1 C1 N2 C8 4.8(7)
C2 C3 N2 C1 0.6(6)
C2 C3 N2 C8 177.7(5)
C13 C8 N2 C1 -141.0(5)
C9 C8 N2 C1 40.6(7)
C13 C8 N2 C3 42.3(7)
C9 C8 N2 C3 -136.1(5)
C12 C14 P1 C19 -175.7(4)
C12 C14 P1 C15 -55.3(5)
C12 C14 P1 Au2 66.3(4)
C22 C19 P1 C14 -58.7(5)
C20 C19 P1 C14 61.5(5)
C21 C19 P1 C14 -176.1(5)
C22 C19 P1 C15 -175.2(4)
C20 C19 P1 C15 -55.0(6)
C21 C19 P1 C15 67.4(5)
C22 C19 P1 Au2 58.3(4)
C20 C19 P1 Au2 178.5(5)
C21 C19 P1 Au2 -59.2(5)
C17 C15 P1 C14 -48.9(4)
C16 C15 P1 C14 72.6(4)
C18 C15 P1 C14 -171.9(4)
C17 C15 P1 C19 63.6(4)
C16 C15 P1 C19 -174.9(3)
C18 C15 P1 C19 -59.5(5)
C17 C15 P1 Au2 -169.7(3)
C16 C15 P1 Au2 -48.2(4)
C18 C15 P1 Au2 67.3(4)
